data_4105262
loop_
_publ_author_name
'Huan He'
'Gao-Juan Cao'
'Shou-Tian Zheng'
'Guo-Yu Yang'

_publ_section_title
;
 Lanthanide Germanate Cluster Organic Frameworks Constructed from
 {Ln8Ge12} or {Ln11Ge12} Cage Cluster Building Blocks
;
_journal_name_full 'Journal of the American Chemical Society'
_journal_page_first 15588
_journal_page_last 15589
_journal_paper_doi 10.1021/ja906735v
_journal_volume 131
_journal_year 2009
_chemical_formula_sum 'C72 H132 Cl Ge12 N6 Nd11 O91'
_chemical_formula_weight 5031.01
_chemical_name_systematic
; 
 ? 
;
_space_group_IT_number 217
_symmetry_cell_setting cubic
_symmetry_space_group_name_Hall 'I -4 2 3'
_symmetry_space_group_name_H-M 'I -4 3 m'
_atom_sites_solution_hydrogens constr
_atom_sites_solution_primary direct
_atom_sites_solution_secondary difmap
_audit_creation_method SHELXL-97
_cell_angle_alpha 90.00
_cell_angle_beta 90.00
_cell_angle_gamma 90.00
_cell_formula_units_Z 8
_cell_length_a 32.1918(2)
_cell_length_b 32.1918(2)
_cell_length_c 32.1918(2)
_cell_measurement_reflns_used 49250
_cell_measurement_temperature 293(2)
_cell_measurement_theta_max 27.4700
_cell_measurement_theta_min 2.0006
_cell_volume 33360.7(4)
_computing_cell_refinement 'CrystalClear (Rigaku Corp., 2000)'
_computing_data_collection 'CrystalClear (Rigaku Corp., 2000)'
_computing_data_reduction 'CrystalClear (Rigaku Corp., 2000)'
_computing_molecular_graphics SHELXTL
_computing_publication_material SHELXTL
_computing_structure_refinement 'SHELXL-97 (Sheldrick, 1997)'
_computing_structure_solution 'SHELXS-97 (Sheldrick, 1990)'
_diffrn_ambient_temperature 293(2)
_diffrn_measured_fraction_theta_full 0.998
_diffrn_measured_fraction_theta_max 0.998
_diffrn_measurement_device_type 'mercury CCD'
_diffrn_measurement_method dtprofit.ref
_diffrn_radiation_monochromator graphite
_diffrn_radiation_source 'fine-focus sealed tube'
_diffrn_radiation_type MoK\a
_diffrn_radiation_wavelength 0.71073
_diffrn_reflns_av_R_equivalents 0.0727
_diffrn_reflns_av_sigmaI/netI 0.0194
_diffrn_reflns_limit_h_max 33
_diffrn_reflns_limit_h_min -40
_diffrn_reflns_limit_k_max 40
_diffrn_reflns_limit_k_min -40
_diffrn_reflns_limit_l_max 40
_diffrn_reflns_limit_l_min -40
_diffrn_reflns_number 133980
_diffrn_reflns_theta_full 26.48
_diffrn_reflns_theta_max 26.48
_diffrn_reflns_theta_min 2.00
_diffrn_standards_decay_% none
_diffrn_standards_interval_count none
_diffrn_standards_interval_time none
_diffrn_standards_number none
_exptl_absorpt_coefficient_mu 5.586
_exptl_absorpt_correction_T_max 1.0000
_exptl_absorpt_correction_T_min 0.6007
_exptl_absorpt_correction_type multi-scan
_exptl_absorpt_process_details 'SADABS (Sheldrick, 1996)'
_exptl_crystal_colour purple
_exptl_crystal_density_diffrn 2.003
_exptl_crystal_description block
_exptl_crystal_F_000 19160
_exptl_crystal_size_max 0.15
_exptl_crystal_size_mid 0.15
_exptl_crystal_size_min 0.15
_refine_diff_density_max 1.605
_refine_diff_density_min -1.477
_refine_diff_density_rms 0.263
_refine_ls_abs_structure_details 'Flack H D (1983), Acta Cryst. A39, 876-881'
_refine_ls_abs_structure_Flack 0.14(5)
_refine_ls_extinction_method none
_refine_ls_goodness_of_fit_ref 1.096
_refine_ls_hydrogen_treatment constr
_refine_ls_matrix_type full
_refine_ls_number_parameters 343
_refine_ls_number_reflns 6196
_refine_ls_number_restraints 48
_refine_ls_restrained_S_all 1.094
_refine_ls_R_factor_all 0.0665
_refine_ls_R_factor_gt 0.0663
_refine_ls_shift/su_max 0.001
_refine_ls_shift/su_mean 0.000
_refine_ls_structure_factor_coef Fsqd
_refine_ls_weighting_details 'calc w=1/[\s^2^(Fo^2^)+(0.0273P)^2^+2670.8164P] where P=(Fo^2^+2Fc^2^)/3'
_refine_ls_weighting_scheme calc
_refine_ls_wR_factor_gt 0.1629
_refine_ls_wR_factor_ref 0.1637
_reflns_number_gt 6194
_reflns_number_total 6196
_reflns_threshold_expression >2sigma(I)
_cod_data_source_file ja906735v_si_002_3.cif
_cod_data_source_block FJ-20b-Nd
_cod_database_code 4105262

loop_
_symmetry_equiv_pos_as_xyz
'x, y, z'
'-x, -y, z'
'-x, y, -z'
'x, -y, -z'
'z, x, y'
'z, -x, -y'
'-z, -x, y'
'-z, x, -y'
'y, z, x'
'-y, z, -x'
'y, -z, -x'
'-y, -z, x'
'y, x, z'
'-y, -x, z'
'y, -x, -z'
'-y, x, -z'
'x, z, y'
'-x, z, -y'
'-x, -z, y'
'x, -z, -y'
'z, y, x'
'z, -y, -x'
'-z, y, -x'
'-z, -y, x'
'x+1/2, y+1/2, z+1/2'
'-x+1/2, -y+1/2, z+1/2'
'-x+1/2, y+1/2, -z+1/2'
'x+1/2, -y+1/2, -z+1/2'
'z+1/2, x+1/2, y+1/2'
'z+1/2, -x+1/2, -y+1/2'
'-z+1/2, -x+1/2, y+1/2'
'-z+1/2, x+1/2, -y+1/2'
'y+1/2, z+1/2, x+1/2'
'-y+1/2, z+1/2, -x+1/2'
'y+1/2, -z+1/2, -x+1/2'
'-y+1/2, -z+1/2, x+1/2'
'y+1/2, x+1/2, z+1/2'
'-y+1/2, -x+1/2, z+1/2'
'y+1/2, -x+1/2, -z+1/2'
'-y+1/2, x+1/2, -z+1/2'
'x+1/2, z+1/2, y+1/2'
'-x+1/2, z+1/2, -y+1/2'
'-x+1/2, -z+1/2, y+1/2'
'x+1/2, -z+1/2, -y+1/2'
'z+1/2, y+1/2, x+1/2'
'z+1/2, -y+1/2, -x+1/2'
'-z+1/2, y+1/2, -x+1/2'
'-z+1/2, -y+1/2, x+1/2'

loop_
_atom_site_label
_atom_site_type_symbol
_atom_site_fract_x
_atom_site_fract_y
_atom_site_fract_z
_atom_site_U_iso_or_equiv
_atom_site_adp_type
_atom_site_occupancy
_atom_site_symmetry_multiplicity
_atom_site_calc_flag
_atom_site_refinement_flags
Nd1 Nd 0.64161(4) 0.35839(4) 0.35839(4) 0.0376(5) Uani 1 6 d S
Nd2 Nd 0.80393(4) 0.19607(4) 0.19607(4) 0.0290(4) Uani 1 6 d S
Nd3 Nd 0.62967(3) 0.22935(3) 0.22935(3) 0.0282(2) Uani 1 2 d S
Nd4 Nd 0.67180(3) 0.17464(4) 0.32820(3) 0.0316(2) Uani 1 2 d S
Nd5 Nd 0.52716(4) 0.17739(3) 0.17739(3) 0.0379(3) Uani 1 2 d S
Ge1 Ge 0.59627(6) 0.33272(7) 0.26154(6) 0.0433(5) Uani 1 1 d .
Ge2 Ge 0.77824(6) 0.15038(5) 0.29240(5) 0.0321(4) Uani 1 1 d .
C1 C 0.5430(5) 0.3477(7) 0.2349(6) 0.052(5) Uani 1 1 d .
C2 C 0.5092(11) 0.3129(11) 0.2385(12) 0.046(9) Uani 0.50 1 d PU
C2' C 0.5392(15) 0.3856(15) 0.2074(15) 0.067(12) Uani 0.50 1 d PU
C3' C 0.5797(13) 0.3872(13) 0.1799(11) 0.055(11) Uani 0.50 1 d P
C3 C 0.5283(9) 0.2727(9) 0.2330(9) 0.029(6) Uiso 0.50 1 d P
C4 C 0.7929(7) 0.0970(6) 0.3172(5) 0.054(6) Uani 1 1 d .
C5 C 0.7580(10) 0.0643(9) 0.3024(10) 0.034(7) Uani 0.50 1 d PU
C5' C 0.8363(11) 0.1014(10) 0.3423(11) 0.039(8) Uani 0.50 1 d PU
C6' C 0.8290(10) 0.1361(13) 0.3762(12) 0.048(10) Uani 0.50 1 d P
C6 C 0.7119(11) 0.0715(10) 0.3128(10) 0.037(7) Uani 0.50 1 d PU
C7 C 0.5396(6) 0.1222(5) 0.2727(7) 0.049(5) Uani 1 1 d .
C8 C 0.5310(7) 0.0984(7) 0.3061(6) 0.056(5) Uani 1 1 d .
C9 C 0.4969(8) 0.0724(10) 0.3113(10) 0.090(9) Uani 1 1 d .
C10 C 0.4690(9) 0.0743(11) 0.2803(11) 0.110(13) Uani 1 1 d .
C11 C 0.4795(8) 0.0947(12) 0.2438(10) 0.104(12) Uani 1 1 d .
C12 C 0.5767(7) 0.1486(5) 0.2680(6) 0.047(4) Uani 1 1 d .
O1W O 0.6883(4) 0.3117(4) 0.3117(4) 0.026(5) Uani 1 6 d S
O1 O 0.6224(3) 0.3776(3) 0.2822(5) 0.040(4) Uani 1 2 d S
OW1 O 0.5590(7) 0.5590(7) 0.0513(13) 0.044(14) Uani 0.33 2 d SP
O2 O 0.5915(5) 0.3141(4) 0.3141(4) 0.043(4) Uani 1 2 d S
O2W O 0.567(2) 0.3732(15) 0.3732(15) 0.066(17) Uiso 0.33 2 d SP
O3 O 0.7594(3) 0.1428(5) 0.2406(3) 0.028(3) Uani 1 2 d S
O3W O 0.7578(5) 0.2422(5) 0.2422(5) 0.037(7) Uani 1 6 d S
O4 O 0.8217(4) 0.1783(4) 0.2719(5) 0.037(4) Uani 1 2 d S
O4W O 0.7975(17) 0.1412(12) 0.1412(12) 0.045(13) Uiso 0.33 2 d SP
O5 O 0.6342(4) 0.3032(3) 0.2363(4) 0.034(2) Uani 1 1 d .
O5W O 0.6404(6) 0.1055(9) 0.3596(6) 0.085(8) Uani 1 2 d S
O6 O 0.7454(3) 0.1852(3) 0.3192(3) 0.029(2) Uani 1 1 d .
O6W O 0.5026(12) 0.1075(11) 0.1453(14) 0.115(15) Uani 0.50 1 d PU
O7 O 0.5647(7) 0.2586(5) 0.2586(5) 0.113(13) Uani 1 2 d S
O7' O 0.6134(6) 0.3759(6) 0.1914(5) 0.030(5) Uiso 0.50 1 d P
O8 O 0.5071(7) 0.2408(8) 0.2203(7) 0.045(6) Uani 0.50 1 d P
O8' O 0.5859(6) 0.4141(6) 0.1446(9) 0.159(18) Uani 1 2 d SU
O9 O 0.6993(5) 0.1103(5) 0.3007(5) 0.056(5) Uani 1 2 d S
O9' O 0.8243(4) 0.1757(4) 0.3574(6) 0.085(9) Uani 1 2 d S
O10 O 0.6831(4) 0.0457(5) 0.3169(4) 0.063(6) Uani 1 2 d S
O10' O 0.8368(8) 0.1314(9) 0.4145(7) 0.064(9) Uani 0.50 1 d PU
O11 O 0.5768(4) 0.1728(5) 0.2364(5) 0.061(4) Uani 1 1 d .
O12 O 0.6035(4) 0.1477(6) 0.2938(4) 0.064(4) Uani 1 1 d .
O13 O 0.5340(3) 0.4660(3) 0.0578(5) 0.073(4) Uani 0.67 2 d SP
N1 N 0.5111(4) 0.1245(5) 0.2405(6) 0.051(4) Uani 1 1 d .
Cl Cl 0.5340(3) 0.4660(3) 0.0578(5) 0.073(4) Uani 0.33 2 d SP

loop_
_atom_site_aniso_label
_atom_site_aniso_U_11
_atom_site_aniso_U_22
_atom_site_aniso_U_33
_atom_site_aniso_U_23
_atom_site_aniso_U_13
_atom_site_aniso_U_12
Nd1 0.0376(5) 0.0376(5) 0.0376(5) -0.0052(5) 0.0052(5) 0.0052(5)
Nd2 0.0290(4) 0.0290(4) 0.0290(4) -0.0020(5) 0.0020(5) 0.0020(5)
Nd3 0.0232(5) 0.0308(4) 0.0308(4) 0.0003(5) -0.0009(3) -0.0009(3)
Nd4 0.0293(3) 0.0362(6) 0.0293(3) 0.0006(3) 0.0001(5) -0.0006(3)
Nd5 0.0222(6) 0.0457(5) 0.0457(5) -0.0047(6) -0.0006(3) -0.0006(3)
Ge1 0.0335(9) 0.0561(12) 0.0403(10) -0.0122(9) -0.0087(8) 0.0156(9)
Ge2 0.0407(10) 0.0259(8) 0.0298(8) 0.0055(6) 0.0050(7) 0.0016(7)
C1 0.026(9) 0.084(15) 0.045(11) 0.002(10) 0.005(8) 0.003(9)
C2 0.035(18) 0.042(19) 0.06(2) 0.006(17) -0.029(17) -0.004(14)
C2' 0.061(18) 0.074(19) 0.066(18) 0.032(15) 0.012(15) 0.014(15)
C3' 0.06(2) 0.07(3) 0.033(18) 0.008(18) -0.012(18) 0.02(2)
C4 0.101(17) 0.037(9) 0.024(8) 0.006(7) -0.032(10) 0.015(10)
C5 0.041(10) 0.024(9) 0.037(10) 0.005(8) 0.012(8) -0.011(8)
C5' 0.045(15) 0.028(13) 0.043(14) 0.011(11) 0.015(12) 0.007(12)
C6' 0.018(14) 0.07(2) 0.06(2) 0.005(19) -0.021(15) 0.015(16)
C6 0.049(14) 0.030(13) 0.032(13) 0.009(11) -0.014(11) 0.018(12)
C7 0.037(9) 0.033(9) 0.078(14) 0.014(9) 0.020(10) -0.002(7)
C8 0.066(14) 0.062(13) 0.041(11) 0.025(10) 0.005(10) -0.005(11)
C9 0.041(12) 0.12(2) 0.11(2) 0.022(19) 0.011(14) -0.020(14)
C10 0.062(17) 0.14(3) 0.13(3) 0.06(2) -0.029(18) -0.032(18)
C11 0.058(16) 0.17(3) 0.09(2) 0.02(2) -0.020(15) -0.051(19)
C12 0.063(12) 0.033(9) 0.044(10) -0.009(8) 0.014(10) -0.006(8)
O1W 0.026(5) 0.026(5) 0.026(5) 0.002(6) -0.002(6) -0.002(6)
O1 0.037(6) 0.037(6) 0.047(10) -0.012(5) 0.012(5) 0.011(7)
OW1 0.05(2) 0.05(2) 0.02(2) -0.019(10) -0.019(10) -0.07(3)
O2 0.031(9) 0.049(7) 0.049(7) -0.015(8) -0.001(5) -0.001(5)
O3 0.024(4) 0.036(8) 0.024(4) -0.010(4) 0.010(6) 0.010(4)
O3W 0.037(7) 0.037(7) 0.037(7) 0.008(8) -0.008(8) -0.008(8)
O4 0.039(5) 0.039(5) 0.032(8) -0.007(5) 0.007(5) -0.015(7)
O5 0.040(6) 0.026(5) 0.036(6) 0.001(5) -0.001(5) -0.004(5)
O5W 0.083(11) 0.090(19) 0.083(11) 0.001(10) 0.014(15) -0.001(10)
O6 0.031(5) 0.028(5) 0.028(5) -0.006(4) -0.001(4) 0.001(4)
O6W 0.09(2) 0.07(2) 0.18(3) -0.06(2) 0.08(2) -0.062(18)
O7 0.039(13) 0.15(2) 0.15(2) -0.11(2) -0.002(7) -0.002(7)
O8 0.026(11) 0.063(16) 0.045(13) 0.006(11) 0.007(9) -0.002(10)
O8' 0.20(3) 0.20(3) 0.069(18) 0.018(9) -0.018(9) 0.16(3)
O9 0.076(9) 0.018(8) 0.076(9) -0.012(6) 0.012(11) 0.012(6)
O9' 0.103(14) 0.103(14) 0.049(12) 0.011(6) -0.011(6) 0.086(16)
O10 0.085(11) 0.019(8) 0.085(11) 0.002(5) 0.053(12) -0.002(5)
O10' 0.064(17) 0.10(2) 0.031(12) -0.040(13) -0.007(11) 0.045(16)
O11 0.046(8) 0.066(9) 0.072(10) 0.007(8) -0.020(7) -0.018(7)
O12 0.031(7) 0.109(13) 0.051(8) 0.003(8) -0.020(6) -0.012(8)
O13 0.067(6) 0.067(6) 0.084(10) -0.012(4) 0.012(4) 0.038(8)
N1 0.020(7) 0.047(9) 0.085(13) 0.001(8) 0.006(7) -0.015(6)
Cl 0.067(6) 0.067(6) 0.084(10) -0.012(4) 0.012(4) 0.038(8)

loop_
_atom_type_symbol
_atom_type_description
_atom_type_scat_dispersion_real
_atom_type_scat_dispersion_imag
_atom_type_scat_source
C C 0.0033 0.0016 'International Tables Vol C Tables 4.2.6.8 and 6.1.1.4'
H H 0.0000 0.0000 'International Tables Vol C Tables 4.2.6.8 and 6.1.1.4'
N N 0.0061 0.0033 'International Tables Vol C Tables 4.2.6.8 and 6.1.1.4'
O O 0.0106 0.0060 'International Tables Vol C Tables 4.2.6.8 and 6.1.1.4'
Ge Ge 0.1547 1.8001 'International Tables Vol C Tables 4.2.6.8 and 6.1.1.4'
Nd Nd -0.1943 3.0179 'International Tables Vol C Tables 4.2.6.8 and 6.1.1.4'
Cl Cl 0.1484 0.1585 'International Tables Vol C Tables 4.2.6.8 and 6.1.1.4'

loop_
_geom_angle_atom_site_label_1
_geom_angle_atom_site_label_2
_geom_angle_atom_site_label_3
_geom_angle
_geom_angle_site_symmetry_1
_geom_angle_site_symmetry_3
O2W Nd1 O2W 66(3) 10_656 .
O2W Nd1 O2W 66(3) 10_656 7_665
O2W Nd1 O2W 66(3) . 7_665
O2W Nd1 O2 121.2(5) 10_656 .
O2W Nd1 O2 67.0(16) . .
O2W Nd1 O2 121.2(5) 7_665 .
O2W Nd1 O2 67.0(16) 10_656 10_656
O2W Nd1 O2 121.2(5) . 10_656
O2W Nd1 O2 121.2(5) 7_665 10_656
O2 Nd1 O2 112.6(3) . 10_656
O2W Nd1 O2 121.2(5) 10_656 7_665
O2W Nd1 O2 121.2(5) . 7_665
O2W Nd1 O2 67.0(16) 7_665 7_665
O2 Nd1 O2 112.6(3) . 7_665
O2 Nd1 O2 112.6(3) 10_656 7_665
O2W Nd1 O1W 140.9(16) 10_656 .
O2W Nd1 O1W 140.9(16) . .
O2W Nd1 O1W 140.9(16) 7_665 .
O2 Nd1 O1W 73.9(4) . .
O2 Nd1 O1W 73.9(4) 10_656 .
O2 Nd1 O1W 73.9(4) 7_665 .
O2W Nd1 O1 84.6(9) 10_656 10_656
O2W Nd1 O1 84.6(9) . 10_656
O2W Nd1 O1 144.7(16) 7_665 10_656
O2 Nd1 O1 57.50(8) . 10_656
O2 Nd1 O1 57.50(8) 10_656 10_656
O2 Nd1 O1 148.3(5) 7_665 10_656
O1W Nd1 O1 74.4(3) . 10_656
O2W Nd1 O1 84.6(9) 10_656 7_665
O2W Nd1 O1 144.7(16) . 7_665
O2W Nd1 O1 84.6(9) 7_665 7_665
O2 Nd1 O1 148.3(5) . 7_665
O2 Nd1 O1 57.50(8) 10_656 7_665
O2 Nd1 O1 57.50(8) 7_665 7_665
O1W Nd1 O1 74.4(3) . 7_665
O1 Nd1 O1 113.0(3) 10_656 7_665
O2W Nd1 O1 144.7(16) 10_656 .
O2W Nd1 O1 84.6(9) . .
O2W Nd1 O1 84.6(9) 7_665 .
O2 Nd1 O1 57.50(8) . .
O2 Nd1 O1 148.3(5) 10_656 .
O2 Nd1 O1 57.50(8) 7_665 .
O1W Nd1 O1 74.4(3) . .
O1 Nd1 O1 113.0(3) 10_656 .
O1 Nd1 O1 113.0(3) 7_665 .
O4W Nd2 O4W 68(2) . 10_656
O4W Nd2 O4W 68(2) . 7_665
O4W Nd2 O4W 68(2) 10_656 7_665
O4W Nd2 O4 67.0(13) . 7_665
O4W Nd2 O4 122.1(4) 10_656 7_665
O4W Nd2 O4 122.1(4) 7_665 7_665
O4W Nd2 O4 122.1(4) . .
O4W Nd2 O4 67.0(13) 10_656 .
O4W Nd2 O4 122.1(4) 7_665 .
O4 Nd2 O4 111.8(3) 7_665 .
O4W Nd2 O4 122.1(4) . 10_656
O4W Nd2 O4 122.1(4) 10_656 10_656
O4W Nd2 O4 67.0(13) 7_665 10_656
O4 Nd2 O4 111.8(3) 7_665 10_656
O4 Nd2 O4 111.8(3) . 10_656
O4W Nd2 O3W 140.0(12) . .
O4W Nd2 O3W 140.0(12) 10_656 .
O4W Nd2 O3W 140.0(12) 7_665 .
O4 Nd2 O3W 73.0(4) 7_665 .
O4 Nd2 O3W 73.0(4) . .
O4 Nd2 O3W 73.0(4) 10_656 .
O4W Nd2 O3 83.1(7) . .
O4W Nd2 O3 83.1(7) 10_656 .
O4W Nd2 O3 144.5(13) 7_665 .
O4 Nd2 O3 57.59(7) 7_665 .
O4 Nd2 O3 57.59(7) . .
O4 Nd2 O3 148.6(5) 10_656 .
O3W Nd2 O3 75.5(3) . .
O4W Nd2 O3 83.1(7) . 7_665
O4W Nd2 O3 144.5(13) 10_656 7_665
O4W Nd2 O3 83.1(7) 7_665 7_665
O4 Nd2 O3 57.59(7) 7_665 7_665
O4 Nd2 O3 148.6(5) . 7_665
O4 Nd2 O3 57.59(7) 10_656 7_665
O3W Nd2 O3 75.5(3) . 7_665
O3 Nd2 O3 114.0(2) . 7_665
O4W Nd2 O3 144.5(13) . 10_656
O4W Nd2 O3 83.1(7) 10_656 10_656
O4W Nd2 O3 83.1(7) 7_665 10_656
O4 Nd2 O3 148.6(5) 7_665 10_656
O4 Nd2 O3 57.59(7) . 10_656
O4 Nd2 O3 57.59(7) 10_656 10_656
O3W Nd2 O3 75.5(3) . 10_656
O3 Nd2 O3 114.0(2) . 10_656
O3 Nd2 O3 114.0(2) 7_665 10_656
O6 Nd3 O6 85.8(5) 23_656 7_665
O6 Nd3 O5 122.2(4) 23_656 .
O6 Nd3 O5 70.5(4) 7_665 .
O6 Nd3 O5 70.5(4) 23_656 17
O6 Nd3 O5 122.2(4) 7_665 17
O5 Nd3 O5 79.0(5) . 17
O6 Nd3 O9' 72.4(4) 23_656 7_665
O6 Nd3 O9' 72.4(4) 7_665 7_665
O5 Nd3 O9' 138.4(3) . 7_665
O5 Nd3 O9' 138.4(3) 17 7_665
O6 Nd3 O7 134.2(3) 23_656 .
O6 Nd3 O7 134.2(3) 7_665 .
O5 Nd3 O7 68.8(5) . .
O5 Nd3 O7 68.8(5) 17 .
O9' Nd3 O7 132.2(7) 7_665 .
O6 Nd3 O11 142.4(5) 23_656 17
O6 Nd3 O11 90.3(4) 7_665 17
O5 Nd3 O11 91.1(5) . 17
O5 Nd3 O11 139.1(5) 17 17
O9' Nd3 O11 70.8(5) 7_665 17
O7 Nd3 O11 70.6(6) . 17
O6 Nd3 O11 90.3(4) 23_656 .
O6 Nd3 O11 142.4(5) 7_665 .
O5 Nd3 O11 139.1(5) . .
O5 Nd3 O11 91.1(5) 17 .
O9' Nd3 O11 70.8(5) 7_665 .
O7 Nd3 O11 70.6(6) . .
O11 Nd3 O11 70.6(7) 17 .
O6 Nd3 Nd4 35.7(3) 23_656 .
O6 Nd3 Nd4 114.4(3) 7_665 .
O5 Nd3 Nd4 110.6(3) . .
O5 Nd3 Nd4 37.5(3) 17 .
O9' Nd3 Nd4 101.32(19) 7_665 .
O7 Nd3 Nd4 99.0(2) . .
O11 Nd3 Nd4 151.0(3) 17 .
O11 Nd3 Nd4 80.4(3) . .
O6 Nd3 Nd4 114.4(3) 23_656 7_665
O6 Nd3 Nd4 35.7(3) 7_665 7_665
O5 Nd3 Nd4 37.5(3) . 7_665
O5 Nd3 Nd4 110.6(3) 17 7_665
O9' Nd3 Nd4 101.32(19) 7_665 7_665
O7 Nd3 Nd4 99.0(2) . 7_665
O11 Nd3 Nd4 80.4(3) 17 7_665
O11 Nd3 Nd4 151.0(3) . 7_665
Nd4 Nd3 Nd4 128.45(4) . 7_665
O6 Nd3 Nd5 117.9(3) 23_656 .
O6 Nd3 Nd5 117.9(3) 7_665 .
O5 Nd3 Nd5 119.8(3) . .
O5 Nd3 Nd5 119.8(3) 17 .
O9' Nd3 Nd5 64.1(5) 7_665 .
O7 Nd3 Nd5 68.1(5) . .
O11 Nd3 Nd5 35.4(3) 17 .
O11 Nd3 Nd5 35.4(3) . .
Nd4 Nd3 Nd5 115.77(2) . .
Nd4 Nd3 Nd5 115.77(2) 7_665 .
O6 Nd4 O6 75.2(5) . 23_656
O6 Nd4 O9 73.6(5) . .
O6 Nd4 O9 73.6(5) 23_656 .
O6 Nd4 O5 67.9(3) . 10_656
O6 Nd4 O5 109.3(3) 23_656 10_656
O9 Nd4 O5 138.6(3) . 10_656
O6 Nd4 O5 109.3(3) . 17
O6 Nd4 O5 67.9(3) 23_656 17
O9 Nd4 O5 138.6(3) . 17
O5 Nd4 O5 70.8(5) 10_656 17
O6 Nd4 O7' 141.8(5) . 17
O6 Nd4 O7' 131.8(6) 23_656 17
O9 Nd4 O7' 133.5(6) . 17
O5 Nd4 O7' 76.6(5) 10_656 17
O5 Nd4 O7' 69.8(5) 17 17
O6 Nd4 O7' 131.8(6) . 10_656
O6 Nd4 O7' 141.8(5) 23_656 10_656
O9 Nd4 O7' 133.5(6) . 10_656
O5 Nd4 O7' 69.8(5) 10_656 10_656
O5 Nd4 O7' 76.6(5) 17 10_656
O7' Nd4 O7' 11.2(10) 17 10_656
O6 Nd4 O12 145.5(4) . .
O6 Nd4 O12 74.4(4) 23_656 .
O9 Nd4 O12 82.4(4) . .
O5 Nd4 O12 138.8(5) 10_656 .
O5 Nd4 O12 73.5(5) 17 .
O7' Nd4 O12 72.4(6) 17 .
O7' Nd4 O12 82.7(6) 10_656 .
O6 Nd4 O12 74.4(4) . 23_656
O6 Nd4 O12 145.5(4) 23_656 23_656
O9 Nd4 O12 82.4(4) . 23_656
O5 Nd4 O12 73.5(5) 10_656 23_656
O5 Nd4 O12 138.8(5) 17 23_656
O7' Nd4 O12 82.7(6) 17 23_656
O7' Nd4 O12 72.4(6) 10_656 23_656
O12 Nd4 O12 127.1(7) . 23_656
O6 Nd4 O5W 122.7(5) . .
O6 Nd4 O5W 122.7(5) 23_656 .
O9 Nd4 O5W 63.9(8) . .
O5 Nd4 O5W 128.0(5) 10_656 .
O5 Nd4 O5W 128.0(5) 17 .
O7' Nd4 O5W 70.0(7) 17 .
O7' Nd4 O5W 70.0(7) 10_656 .
O12 Nd4 O5W 63.9(4) . .
O12 Nd4 O5W 63.9(4) 23_656 .
O6 Nd4 Nd3 34.1(2) . 10_656
O6 Nd4 Nd3 100.4(3) 23_656 10_656
O9 Nd4 Nd3 102.5(3) . 10_656
O5 Nd4 Nd3 36.3(2) 10_656 10_656
O5 Nd4 Nd3 98.7(3) 17 10_656
O7' Nd4 Nd3 107.8(5) 17 10_656
O7' Nd4 Nd3 98.3(5) 10_656 10_656
O12 Nd4 Nd3 171.7(4) . 10_656
O12 Nd4 Nd3 60.6(3) 23_656 10_656
O6 Nd4 Nd3 100.4(2) . .
O6 Nd4 Nd3 34.1(2) 23_656 .
O9 Nd4 Nd3 102.5(3) . .
O5 Nd4 Nd3 98.7(3) 10_656 .
O5 Nd4 Nd3 36.3(2) 17 .
O7' Nd4 Nd3 98.3(5) 17 .
O7' Nd4 Nd3 107.8(5) 10_656 .
O12 Nd4 Nd3 60.6(3) . .
O12 Nd4 Nd3 171.7(4) 23_656 .
Nd3 Nd4 Nd3 111.53(4) 10_656 .
O10 Nd5 O10' 146.0(8) 36_554 23_656
O10 Nd5 O10' 146.0(8) 36_554 7_665
O10' Nd5 O10' 34.6(15) 23_656 7_665
O10 Nd5 O11 125.7(5) 36_554 .
O10' Nd5 O11 67.1(7) 23_656 .
O10' Nd5 O11 87.6(9) 7_665 .
O10 Nd5 O11 125.7(5) 36_554 17
O10' Nd5 O11 87.6(9) 23_656 17
O10' Nd5 O11 67.1(7) 7_665 17
O11 Nd5 O11 71.2(7) . 17
O10 Nd5 O8 69.1(7) 36_554 .
O10' Nd5 O8 141.7(8) 23_656 .
O10' Nd5 O8 132.5(8) 7_665 .
O11 Nd5 O8 78.3(6) . .
O11 Nd5 O8 65.4(6) 17 .
O10 Nd5 O8 69.1(7) 36_554 17
O10' Nd5 O8 132.5(8) 23_656 17
O10' Nd5 O8 141.7(8) 7_665 17
O11 Nd5 O8 65.4(6) . 17
O11 Nd5 O8 78.3(6) 17 17
O8 Nd5 O8 21.0(10) . 17
O10 Nd5 O6W 78.3(9) 36_554 17
O10' Nd5 O6W 80.3(10) 23_656 17
O10' Nd5 O6W 68.5(11) 7_665 17
O11 Nd5 O6W 146.4(8) . 17
O11 Nd5 O6W 116.6(12) 17 17
O8 Nd5 O6W 135.3(9) . 17
O8 Nd5 O6W 146.3(9) 17 17
O10 Nd5 O6W 78.3(9) 36_554 .
O10' Nd5 O6W 68.5(11) 23_656 .
O10' Nd5 O6W 80.3(10) 7_665 .
O11 Nd5 O6W 116.6(12) . .
O11 Nd5 O6W 146.4(8) 17 .
O8 Nd5 O6W 146.3(9) . .
O8 Nd5 O6W 135.3(9) 17 .
O6W Nd5 O6W 39(2) 17 .
O10 Nd5 N1 78.5(3) 36_554 .
O10' Nd5 N1 84.6(8) 23_656 .
O10' Nd5 N1 119.2(8) 7_665 .
O11 Nd5 N1 60.7(5) . .
O11 Nd5 N1 130.5(5) 17 .
O8 Nd5 N1 92.7(6) . .
O8 Nd5 N1 72.0(6) 17 .
O6W Nd5 N1 110.1(12) 17 .
O6W Nd5 N1 72.3(11) . .
O10 Nd5 N1 78.5(3) 36_554 17
O10' Nd5 N1 119.2(8) 23_656 17
O10' Nd5 N1 84.6(8) 7_665 17
O11 Nd5 N1 130.5(5) . 17
O11 Nd5 N1 60.7(5) 17 17
O8 Nd5 N1 72.0(6) . 17
O8 Nd5 N1 92.7(6) 17 17
O6W Nd5 N1 72.3(11) 17 17
O6W Nd5 N1 110.1(12) . 17
N1 Nd5 N1 155.7(7) . 17
O10 Nd5 Nd3 138.1(4) 36_554 .
O10' Nd5 Nd3 72.6(7) 23_656 .
O10' Nd5 Nd3 72.6(7) 7_665 .
O11 Nd5 Nd3 35.7(3) . .
O11 Nd5 Nd3 35.7(3) 17 .
O8 Nd5 Nd3 69.7(5) . .
O8 Nd5 Nd3 69.7(5) 17 .
O6W Nd5 Nd3 140.1(10) 17 .
O6W Nd5 Nd3 140.1(10) . .
N1 Nd5 Nd3 96.0(3) . .
N1 Nd5 Nd3 96.0(3) 17 .
O5 Ge1 O1 106.5(6) . .
O5 Ge1 O2 108.3(6) . .
O1 Ge1 O2 87.8(7) . .
O5 Ge1 C1 122.5(7) . .
O1 Ge1 C1 111.6(9) . .
O2 Ge1 C1 114.5(8) . .
O6 Ge2 O4 109.1(6) . .
O6 Ge2 O3 109.9(5) . .
O4 Ge2 O3 89.4(7) . .
O6 Ge2 C4 120.2(7) . .
O4 Ge2 C4 113.9(9) . .
O3 Ge2 C4 110.0(7) . .
C2' C1 C2 124(3) . .
C2' C1 Ge1 121(2) . .
C2 C1 Ge1 113.3(17) . .
C3 C2 C1 110(3) . .
C1 C2' C3' 107(3) . .
O7' C3' O8' 107(4) . .
O7' C3' O7' 17.3(18) . 14_665
O8' C3' O7' 94(3) . 14_665
O7' C3' C3' 65(2) . 14_665
O8' C3' C3' 58.5(18) . 14_665
O7' C3' C3' 47.5(18) 14_665 14_665
O7' C3' C2' 124(3) . .
O8' C3' C2' 125(3) . .
O7' C3' C2' 131(3) 14_665 .
C3' C3' C2' 127(3) 14_665 .
O8 C3 C2 122(3) . .
O8 C3 O7 110(2) . .
C2 C3 O7 122(3) . .
O8 C3 C3 70.3(16) . 17
C2 C3 C3 123(2) . 17
O7 C3 C3 53.1(12) . 17
O8 C3 O8 28.5(16) . 17
C2 C3 O8 130(2) . 17
O7 C3 O8 86.5(17) . 17
C3 C3 O8 41.8(12) 17 17
C5 C4 C5' 144(2) . .
C5 C4 Ge2 106.7(15) . .
C5' C4 Ge2 109.6(16) . .
C6 C5 C4 121(3) . .
C6' C5' C4 106(2) . .
O10' C6' O9' 123(4) . .
O10' C6' C5' 124(3) . .
O9' C6' C5' 111(3) . .
O10' C6' C6' 87(2) . 14_665
O9' C6' C6' 55.9(14) . 14_665
C5' C6' C6' 113.3(19) . 14_665
C6 C6 O10 63.4(14) 23_656 .
C6 C6 O9 65.9(14) 23_656 .
O10 C6 O9 115(3) . .
C6 C6 C5 122.0(17) 23_656 .
O10 C6 C5 130(3) . .
O9 C6 C5 111(3) . .
C8 C7 N1 119.3(17) . .
C8 C7 C12 125(2) . .
N1 C7 C12 115.6(17) . .
C7 C8 C9 127(2) . .
C10 C9 C8 114(3) . .
C9 C10 C11 119(3) . .
C10 C11 N1 124(3) . .
O12 C12 O11 124.3(19) . .
O12 C12 C7 119.9(19) . .
O11 C12 C7 115.7(19) . .
Ge1 O1 Ge1 127.9(9) . 14_665
Ge1 O1 Nd1 105.5(6) . .
Ge1 O1 Nd1 105.5(6) 14_665 .
Ge1 O2 Ge1 128.2(9) 17 .
Ge1 O2 Nd1 106.3(5) 17 .
Ge1 O2 Nd1 106.3(5) . .
Ge2 O3 Ge2 127.6(7) . 23_656
Ge2 O3 Nd2 103.4(5) . .
Ge2 O3 Nd2 103.4(5) 23_656 .
Ge2 O4 Ge2 130.7(9) 14_665 .
Ge2 O4 Nd2 106.7(5) 14_665 .
Ge2 O4 Nd2 106.7(5) . .
Ge1 O5 Nd3 122.9(6) . .
Ge1 O5 Nd4 122.7(5) . 7_665
Nd3 O5 Nd4 106.2(4) . 7_665
Ge2 O6 Nd3 121.8(5) . 10_656
Ge2 O6 Nd4 123.8(5) . .
Nd3 O6 Nd4 110.2(4) 10_656 .
O6W O6W Nd5 70.7(11) 17 .
C3 O7 C3 74(2) 17 .
C3 O7 Nd3 124.3(16) 17 .
C3 O7 Nd3 124.3(16) . .
O7' O7' C3' 115(2) 14_665 .
O7' O7' C3' 47.5(18) 14_665 14_665
C3' O7' C3' 68(4) . 14_665
O7' O7' Nd4 84.4(5) 14_665 7_665
C3' O7' Nd4 143(2) . 7_665
C3' O7' Nd4 124(2) 14_665 7_665
O8 O8 C3 109.7(16) 17 .
O8 O8 C3 41.8(12) 17 17
C3 O8 C3 68(2) . 17
O8 O8 Nd5 79.5(5) 17 .
C3 O8 Nd5 132.1(19) . .
C3 O8 Nd5 107.1(14) 17 .
C3' O8' C3' 63(4) 14_665 .
C6 O9 C6 48(3) 23_656 .
C6 O9 Nd4 141.7(18) 23_656 .
C6 O9 Nd4 141.7(18) . .
C6' O9' C6' 68(3) 14_665 .
C6' O9' Nd3 128.9(18) 14_665 10_656
C6' O9' Nd3 128.9(18) . 10_656
C6 O10 C6 53(3) . 23_656
C6 O10 Nd5 136.5(18) . 30
C6 O10 Nd5 136.5(18) 23_656 30
C6' O10' O10' 93(2) . 14_665
C6' O10' Nd5 130(2) . 10_656
O10' O10' Nd5 72.7(8) 14_665 10_656
C12 O11 Nd5 129.9(12) . .
C12 O11 Nd3 121.0(12) . .
Nd5 O11 Nd3 109.0(6) . .
C12 O12 Nd4 153.2(14) . .
C7 N1 C11 112.9(19) . .
C7 N1 Nd5 117.9(10) . .
C11 N1 Nd5 128.8(16) . .

loop_
_geom_bond_atom_site_label_1
_geom_bond_atom_site_label_2
_geom_bond_distance
_geom_bond_site_symmetry_2
Nd1 O2W 2.50(7) 10_656
Nd1 O2W 2.50(7) .
Nd1 O2W 2.50(7) 7_665
Nd1 O2 2.584(17) .
Nd1 O2 2.584(17) 10_656
Nd1 O2 2.584(17) 7_665
Nd1 O1W 2.60(3) .
Nd1 O1 2.606(18) 10_656
Nd1 O1 2.606(18) 7_665
Nd1 O1 2.606(18) .
Nd2 O4W 2.51(5) .
Nd2 O4W 2.51(5) 10_656
Nd2 O4W 2.51(5) 7_665
Nd2 O4 2.573(16) 7_665
Nd2 O4 2.573(16) .
Nd2 O4 2.573(16) 10_656
Nd2 O3W 2.57(3) .
Nd2 O3 2.655(15) .
Nd2 O3 2.655(15) 7_665
Nd2 O3 2.655(15) 10_656
Nd3 O6 2.320(10) 23_656
Nd3 O6 2.320(10) 7_665
Nd3 O5 2.391(10) .
Nd3 O5 2.391(10) 17
Nd3 O9' 2.478(19) 7_665
Nd3 O7 2.48(2) .
Nd3 O11 2.503(14) 17
Nd3 O11 2.503(14) .
Nd3 Nd4 3.8817(8) .
Nd3 Nd4 3.8817(8) 7_665
Nd3 Nd5 4.0601(17) .
Nd4 O6 2.412(10) .
Nd4 O6 2.412(10) 23_656
Nd4 O9 2.419(16) .
Nd4 O5 2.462(11) 10_656
Nd4 O5 2.462(11) 17
Nd4 O7' 2.485(17) 17
Nd4 O7' 2.485(17) 10_656
Nd4 O12 2.610(12) .
Nd4 O12 2.610(12) 23_656
Nd4 O5W 2.64(3) .
Nd4 Nd3 3.8817(8) 10_656
Nd5 O10 2.361(16) 36_554
Nd5 O10' 2.43(2) 23_656
Nd5 O10' 2.43(2) 7_665
Nd5 O11 2.486(13) .
Nd5 O11 2.486(13) 17
Nd5 O8 2.55(3) .
Nd5 O8 2.55(3) 17
Nd5 O6W 2.60(3) 17
Nd5 O6W 2.60(3) .
Nd5 N1 2.701(17) .
Nd5 N1 2.701(17) 17
Ge1 O5 1.747(11) .
Ge1 O1 1.799(7) .
Ge1 O2 1.801(7) .
Ge1 C1 1.977(19) .
Ge2 O6 1.766(10) .
Ge2 O4 1.788(7) .
Ge2 O3 1.792(6) .
Ge2 C4 1.951(17) .
C1 C2' 1.51(5) .
C1 C2 1.57(4) .
C2 C3 1.44(5) .
C2' C3' 1.58(6) .
C3' O7' 1.20(4) .
C3' O8' 1.44(4) .
C3' O7' 1.48(4) 14_665
C3' C3' 1.51(9) 14_665
C3 O8 1.30(4) .
C3 O7 1.50(3) .
C3 O8 1.84(4) 17
C4 C5 1.61(4) .
C4 C5' 1.62(4) .
C5 C6 1.54(5) .
C5' C6' 1.58(5) .
C6' O10' 1.27(4) .
C6' O9' 1.42(4) .
C6' C6' 1.59(8) 14_665
C6 C6 1.12(6) 23_656
C6 O10 1.25(4) .
C6 O9 1.37(3) .
C7 C8 1.35(3) .
C7 N1 1.39(3) .
C7 C12 1.47(2) .
C8 C9 1.39(3) .
C9 C10 1.34(4) .
C10 C11 1.39(4) .
C11 N1 1.40(3) .
C12 O12 1.20(2) .
C12 O11 1.28(2) .
O1 Ge1 1.799(7) 14_665
O2 Ge1 1.801(7) 17
O3 Ge2 1.792(6) 23_656
O4 Ge2 1.788(7) 14_665
O5 Nd4 2.462(11) 7_665
O6 Nd3 2.320(10) 10_656
O6W O6W 1.72(9) 17
O7 C3 1.50(3) 17
O7' O7' 0.49(4) 14_665
O7' C3' 1.48(4) 14_665
O7' Nd4 2.485(17) 7_665
O8 O8 0.93(4) 17
O8 C3 1.84(4) 17
O8' C3' 1.44(4) 14_665
O9 C6 1.37(3) 23_656
O9' C6' 1.42(4) 14_665
O9' Nd3 2.478(19) 10_656
O10 C6 1.25(4) 23_656
O10 Nd5 2.361(16) 30
O10' O10' 1.45(6) 14_665
O10' Nd5 2.43(2) 10_656

loop_
_geom_torsion_atom_site_label_1
_geom_torsion_atom_site_label_2
_geom_torsion_atom_site_label_3
_geom_torsion_atom_site_label_4
_geom_torsion
_geom_torsion_site_symmetry_1
_geom_torsion_site_symmetry_4
O6 Nd3 Nd4 O6 42.8(4) 23_656 .
O6 Nd3 Nd4 O6 3.2(3) 7_665 .
O5 Nd3 Nd4 O6 -74.1(4) . .
O5 Nd3 Nd4 O6 -108.5(5) 17 .
O9' Nd3 Nd4 O6 78.9(5) 7_665 .
O7 Nd3 Nd4 O6 -144.7(5) . .
O11 Nd3 Nd4 O6 149.5(9) 17 .
O11 Nd3 Nd4 O6 146.9(5) . .
Nd4 Nd3 Nd4 O6 -35.6(3) 7_665 .
Nd5 Nd3 Nd4 O6 145.4(2) . .
O6 Nd3 Nd4 O6 -39.5(4) 7_665 23_656
O5 Nd3 Nd4 O6 -116.8(5) . 23_656
O5 Nd3 Nd4 O6 -151.2(6) 17 23_656
O9' Nd3 Nd4 O6 36.1(6) 7_665 23_656
O7 Nd3 Nd4 O6 172.6(7) . 23_656
O11 Nd3 Nd4 O6 106.7(9) 17 23_656
O11 Nd3 Nd4 O6 104.1(6) . 23_656
Nd4 Nd3 Nd4 O6 -78.4(4) 7_665 23_656
Nd5 Nd3 Nd4 O6 102.6(4) . 23_656
O6 Nd3 Nd4 O9 -32.6(6) 23_656 .
O6 Nd3 Nd4 O9 -72.1(5) 7_665 .
O5 Nd3 Nd4 O9 -149.4(5) . .
O5 Nd3 Nd4 O9 176.2(6) 17 .
O9' Nd3 Nd4 O9 3.6(6) 7_665 .
O7 Nd3 Nd4 O9 140.0(6) . .
O11 Nd3 Nd4 O9 74.2(9) 17 .
O11 Nd3 Nd4 O9 71.6(6) . .
Nd4 Nd3 Nd4 O9 -110.9(4) 7_665 .
Nd5 Nd3 Nd4 O9 70.1(4) . .
O6 Nd3 Nd4 O5 111.7(5) 23_656 10_656
O6 Nd3 Nd4 O5 72.2(4) 7_665 10_656
O5 Nd3 Nd4 O5 -5.1(3) . 10_656
O5 Nd3 Nd4 O5 -39.5(4) 17 10_656
O9' Nd3 Nd4 O5 147.8(5) 7_665 10_656
O7 Nd3 Nd4 O5 -75.7(6) . 10_656
O11 Nd3 Nd4 O5 -141.6(9) 17 10_656
O11 Nd3 Nd4 O5 -144.2(5) . 10_656
Nd4 Nd3 Nd4 O5 33.3(3) 7_665 10_656
Nd5 Nd3 Nd4 O5 -145.7(3) . 10_656
O6 Nd3 Nd4 O5 151.2(6) 23_656 17
O6 Nd3 Nd4 O5 111.7(5) 7_665 17
O5 Nd3 Nd4 O5 34.4(4) . 17
O9' Nd3 Nd4 O5 -172.7(6) 7_665 17
O7 Nd3 Nd4 O5 -36.2(7) . 17
O11 Nd3 Nd4 O5 -102.0(9) 17 17
O11 Nd3 Nd4 O5 -104.6(6) . 17
Nd4 Nd3 Nd4 O5 72.8(4) 7_665 17
Nd5 Nd3 Nd4 O5 -106.2(4) . 17
O6 Nd3 Nd4 O7' -170.7(6) 23_656 17
O6 Nd3 Nd4 O7' 149.8(5) 7_665 17
O5 Nd3 Nd4 O7' 72.5(5) . 17
O5 Nd3 Nd4 O7' 38.1(6) 17 17
O9' Nd3 Nd4 O7' -134.6(6) 7_665 17
O7 Nd3 Nd4 O7' 1.9(7) . 17
O11 Nd3 Nd4 O7' -63.9(9) 17 17
O11 Nd3 Nd4 O7' -66.5(6) . 17
Nd4 Nd3 Nd4 O7' 110.9(4) 7_665 17
Nd5 Nd3 Nd4 O7' -68.1(4) . 17
O6 Nd3 Nd4 O7' -176.8(6) 23_656 10_656
O6 Nd3 Nd4 O7' 143.7(5) 7_665 10_656
O5 Nd3 Nd4 O7' 66.4(6) . 10_656
O5 Nd3 Nd4 O7' 32.0(6) 17 10_656
O9' Nd3 Nd4 O7' -140.7(6) 7_665 10_656
O7 Nd3 Nd4 O7' -4.2(7) . 10_656
O11 Nd3 Nd4 O7' -70.1(9) 17 10_656
O11 Nd3 Nd4 O7' -72.7(6) . 10_656
Nd4 Nd3 Nd4 O7' 104.8(5) 7_665 10_656
Nd5 Nd3 Nd4 O7' -74.2(5) . 10_656
O6 Nd3 Nd4 O12 -106.3(6) 23_656 .
O6 Nd3 Nd4 O12 -145.9(5) 7_665 .
O5 Nd3 Nd4 O12 136.8(5) . .
O5 Nd3 Nd4 O12 102.4(6) 17 .
O9' Nd3 Nd4 O12 -70.2(6) 7_665 .
O7 Nd3 Nd4 O12 66.3(6) . .
O11 Nd3 Nd4 O12 0.4(9) 17 .
O11 Nd3 Nd4 O12 -2.2(6) . .
Nd4 Nd3 Nd4 O12 175.3(4) 7_665 .
Nd5 Nd3 Nd4 O12 -3.7(4) . .
O6 Nd3 Nd4 O12 93(2) 23_656 23_656
O6 Nd3 Nd4 O12 54(2) 7_665 23_656
O5 Nd3 Nd4 O12 -23(2) . 23_656
O5 Nd3 Nd4 O12 -58(2) 17 23_656
O9' Nd3 Nd4 O12 129(2) 7_665 23_656
O7 Nd3 Nd4 O12 -94(2) . 23_656
O11 Nd3 Nd4 O12 -160(3) 17 23_656
O11 Nd3 Nd4 O12 -163(2) . 23_656
Nd4 Nd3 Nd4 O12 15(2) 7_665 23_656
Nd5 Nd3 Nd4 O12 -164(2) . 23_656
O6 Nd3 Nd4 O5W -99.3(8) 23_656 .
O6 Nd3 Nd4 O5W -138.8(8) 7_665 .
O5 Nd3 Nd4 O5W 143.9(8) . .
O5 Nd3 Nd4 O5W 109.5(8) 17 .
O9' Nd3 Nd4 O5W -63.2(8) 7_665 .
O7 Nd3 Nd4 O5W 73.3(8) . .
O11 Nd3 Nd4 O5W 7.4(11) 17 .
O11 Nd3 Nd4 O5W 4.8(8) . .
Nd4 Nd3 Nd4 O5W -177.7(7) 7_665 .
Nd5 Nd3 Nd4 O5W 3.3(7) . .
O6 Nd3 Nd4 Nd3 76.4(4) 23_656 10_656
O6 Nd3 Nd4 Nd3 36.9(3) 7_665 10_656
O5 Nd3 Nd4 Nd3 -40.4(3) . 10_656
O5 Nd3 Nd4 Nd3 -74.8(4) 17 10_656
O9' Nd3 Nd4 Nd3 112.5(4) 7_665 10_656
O7 Nd3 Nd4 Nd3 -111.0(5) . 10_656
O11 Nd3 Nd4 Nd3 -176.8(8) 17 10_656
O11 Nd3 Nd4 Nd3 -179.4(4) . 10_656
Nd4 Nd3 Nd4 Nd3 -1.96(9) 7_665 10_656
Nd5 Nd3 Nd4 Nd3 179.05(3) . 10_656
O6 Nd3 Nd5 O10 129.6(3) 23_656 36_554
O6 Nd3 Nd5 O10 -129.6(3) 7_665 36_554
O5 Nd3 Nd5 O10 -47.2(3) . 36_554
O5 Nd3 Nd5 O10 47.2(3) 17 36_554
O9' Nd3 Nd5 O10 180.0 7_665 36_554
O7 Nd3 Nd5 O10 0.0 . 36_554
O11 Nd3 Nd5 O10 -87.0(7) 17 36_554
O11 Nd3 Nd5 O10 87.0(7) . 36_554
O6 Nd3 Nd5 O10' -32.2(8) 23_656 23_656
O6 Nd3 Nd5 O10' 68.5(8) 7_665 23_656
O5 Nd3 Nd5 O10' 151.0(8) . 23_656
O5 Nd3 Nd5 O10' -114.7(9) 17 23_656
O9' Nd3 Nd5 O10' 18.2(8) 7_665 23_656
O7 Nd3 Nd5 O10' -161.8(8) . 23_656
O11 Nd3 Nd5 O10' 111.2(10) 17 23_656
O11 Nd3 Nd5 O10' -74.8(10) . 23_656
Nd4 Nd3 Nd5 O10' -72.3(8) . 23_656
Nd4 Nd3 Nd5 O10' 108.6(8) 7_665 23_656
O6 Nd3 Nd5 O10' -68.5(8) 23_656 7_665
O6 Nd3 Nd5 O10' 32.2(8) 7_665 7_665
O5 Nd3 Nd5 O10' 114.7(9) . 7_665
O5 Nd3 Nd5 O10' -151.0(8) 17 7_665
O9' Nd3 Nd5 O10' -18.2(8) 7_665 7_665
O7 Nd3 Nd5 O10' 161.8(8) . 7_665
O11 Nd3 Nd5 O10' 74.8(10) 17 7_665
O11 Nd3 Nd5 O10' -111.2(10) . 7_665
Nd4 Nd3 Nd5 O10' -108.6(8) . 7_665
Nd4 Nd3 Nd5 O10' 72.3(8) 7_665 7_665
O6 Nd3 Nd5 O11 42.6(7) 23_656 .
O6 Nd3 Nd5 O11 143.4(7) 7_665 .
O5 Nd3 Nd5 O11 -134.2(7) . .
O5 Nd3 Nd5 O11 -39.8(8) 17 .
O9' Nd3 Nd5 O11 93.0(7) 7_665 .
O7 Nd3 Nd5 O11 -87.0(7) . .
O11 Nd3 Nd5 O11 -174.0(14) 17 .
Nd4 Nd3 Nd5 O11 2.6(7) . .
Nd4 Nd3 Nd5 O11 -176.6(7) 7_665 .
O6 Nd3 Nd5 O11 -143.4(7) 23_656 17
O6 Nd3 Nd5 O11 -42.6(7) 7_665 17
O5 Nd3 Nd5 O11 39.8(8) . 17
O5 Nd3 Nd5 O11 134.2(7) 17 17
O9' Nd3 Nd5 O11 -93.0(7) 7_665 17
O7 Nd3 Nd5 O11 87.0(7) . 17
O11 Nd3 Nd5 O11 174.0(14) . 17
Nd4 Nd3 Nd5 O11 176.6(7) . 17
Nd4 Nd3 Nd5 O11 -2.6(7) 7_665 17
O6 Nd3 Nd5 O8 140.9(6) 23_656 .
O6 Nd3 Nd5 O8 -118.4(6) 7_665 .
O5 Nd3 Nd5 O8 -35.9(6) . .
O5 Nd3 Nd5 O8 58.4(6) 17 .
O9' Nd3 Nd5 O8 -168.8(5) 7_665 .
O7 Nd3 Nd5 O8 11.2(5) . .
O11 Nd3 Nd5 O8 -75.8(9) 17 .
O11 Nd3 Nd5 O8 98.2(9) . .
Nd4 Nd3 Nd5 O8 100.8(5) . .
Nd4 Nd3 Nd5 O8 -78.3(5) 7_665 .
O6 Nd3 Nd5 O8 118.4(6) 23_656 17
O6 Nd3 Nd5 O8 -140.9(6) 7_665 17
O5 Nd3 Nd5 O8 -58.4(6) . 17
O5 Nd3 Nd5 O8 35.9(6) 17 17
O9' Nd3 Nd5 O8 168.8(5) 7_665 17
O7 Nd3 Nd5 O8 -11.2(5) . 17
O11 Nd3 Nd5 O8 -98.2(9) 17 17
O11 Nd3 Nd5 O8 75.8(9) . 17
Nd4 Nd3 Nd5 O8 78.3(5) . 17
Nd4 Nd3 Nd5 O8 -100.8(5) 7_665 17
O6 Nd3 Nd5 O6W -81.5(15) 23_656 17
O6 Nd3 Nd5 O6W 19.3(14) 7_665 17
O5 Nd3 Nd5 O6W 101.7(15) . 17
O5 Nd3 Nd5 O6W -163.9(15) 17 17
O9' Nd3 Nd5 O6W -31.1(14) 7_665 17
O7 Nd3 Nd5 O6W 148.9(14) . 17
O11 Nd3 Nd5 O6W 61.9(16) 17 17
O11 Nd3 Nd5 O6W -124.1(15) . 17
Nd4 Nd3 Nd5 O6W -121.5(14) . 17
Nd4 Nd3 Nd5 O6W 59.3(14) 7_665 17
O6 Nd3 Nd5 O6W -19.3(14) 23_656 .
O6 Nd3 Nd5 O6W 81.5(15) 7_665 .
O5 Nd3 Nd5 O6W 163.9(15) . .
O5 Nd3 Nd5 O6W -101.7(15) 17 .
O9' Nd3 Nd5 O6W 31.1(14) 7_665 .
O7 Nd3 Nd5 O6W -148.9(14) . .
O11 Nd3 Nd5 O6W 124.1(15) 17 .
O11 Nd3 Nd5 O6W -61.9(16) . .
Nd4 Nd3 Nd5 O6W -59.3(14) . .
Nd4 Nd3 Nd5 O6W 121.5(14) 7_665 .
O6 Nd3 Nd5 N1 50.2(5) 23_656 .
O6 Nd3 Nd5 N1 150.9(5) 7_665 .
O5 Nd3 Nd5 N1 -126.6(5) . .
O5 Nd3 Nd5 N1 -32.3(5) 17 .
O9' Nd3 Nd5 N1 100.5(4) 7_665 .
O7 Nd3 Nd5 N1 -79.5(4) . .
O11 Nd3 Nd5 N1 -166.5(8) 17 .
O11 Nd3 Nd5 N1 7.5(8) . .
Nd4 Nd3 Nd5 N1 10.1(4) . .
Nd4 Nd3 Nd5 N1 -169.0(4) 7_665 .
O6 Nd3 Nd5 N1 -150.9(5) 23_656 17
O6 Nd3 Nd5 N1 -50.2(5) 7_665 17
O5 Nd3 Nd5 N1 32.3(5) . 17
O5 Nd3 Nd5 N1 126.6(5) 17 17
O9' Nd3 Nd5 N1 -100.5(4) 7_665 17
O7 Nd3 Nd5 N1 79.5(4) . 17
O11 Nd3 Nd5 N1 -7.5(8) 17 17
O11 Nd3 Nd5 N1 166.5(8) . 17
Nd4 Nd3 Nd5 N1 169.0(4) . 17
Nd4 Nd3 Nd5 N1 -10.1(4) 7_665 17
O5 Ge1 C1 C2' -86(3) . .
O1 Ge1 C1 C2' 42(3) . .
O2 Ge1 C1 C2' 140(3) . .
O5 Ge1 C1 C2 84(2) . .
O1 Ge1 C1 C2 -148(2) . .
O2 Ge1 C1 C2 -51(2) . .
C2' C1 C2 C3 130(3) . .
Ge1 C1 C2 C3 -39(3) . .
C2 C1 C2' C3' -127(4) . .
Ge1 C1 C2' C3' 41(4) . .
C1 C2' C3' O7' -34(6) . .
C1 C2' C3' O8' 169(3) . .
C1 C2' C3' O7' -54(6) . 14_665
C1 C2' C3' C3' -116(3) . 14_665
C1 C2 C3 O8 -156(3) . .
C1 C2 C3 O7 54(4) . .
C1 C2 C3 C3 118(2) . 17
C1 C2 C3 O8 171(2) . 17
O6 Ge2 C4 C5 89.9(15) . .
O4 Ge2 C4 C5 -137.8(16) . .
O3 Ge2 C4 C5 -39.3(18) . .
O6 Ge2 C4 C5' -93.4(18) . .
O4 Ge2 C4 C5' 38.9(18) . .
O3 Ge2 C4 C5' 137.5(16) . .
C5' C4 C5 C6 126(4) . .
Ge2 C4 C5 C6 -59(3) . .
C5 C4 C5' C6' -126(4) . .
Ge2 C4 C5' C6' 59(3) . .
C4 C5' C6' O10' 128(3) . .
C4 C5' C6' O9' -69(3) . .
C4 C5' C6' C6' -129.5(15) . 14_665
C4 C5 C6 C6 126(2) . 23_656
C4 C5 C6 O10 -154(3) . .
C4 C5 C6 O9 52(3) . .
N1 C7 C8 C9 5(4) . .
C12 C7 C8 C9 -178(3) . .
C7 C8 C9 C10 -5(5) . .
C8 C9 C10 C11 12(6) . .
C9 C10 C11 N1 -21(7) . .
C8 C7 C12 O12 6(3) . .
N1 C7 C12 O12 -177.9(18) . .
C8 C7 C12 O11 -172(2) . .
N1 C7 C12 O11 5(3) . .
O5 Ge1 O1 Ge1 30.5(14) . 14_665
O2 Ge1 O1 Ge1 138.9(13) . 14_665
C1 Ge1 O1 Ge1 -105.6(12) . 14_665
O5 Ge1 O1 Nd1 -94.1(6) . .
O2 Ge1 O1 Nd1 14.4(7) . .
C1 Ge1 O1 Nd1 129.8(7) . .
O2W Nd1 O1 Ge1 -111.2(6) 10_656 .
O2W Nd1 O1 Ge1 -77.9(14) . .
O2W Nd1 O1 Ge1 -144.5(15) 7_665 .
O2 Nd1 O1 Ge1 -11.8(5) . .
O2 Nd1 O1 Ge1 68.8(5) 10_656 .
O2 Nd1 O1 Ge1 149.4(9) 7_665 .
O1W Nd1 O1 Ge1 68.8(6) . .
O1 Nd1 O1 Ge1 3.8(10) 10_656 .
O1 Nd1 O1 Ge1 133.80(13) 7_665 .
O2W Nd1 O1 Ge1 111.2(6) 10_656 14_665
O2W Nd1 O1 Ge1 144.5(15) . 14_665
O2W Nd1 O1 Ge1 77.9(14) 7_665 14_665
O2 Nd1 O1 Ge1 -149.4(9) . 14_665
O2 Nd1 O1 Ge1 -68.8(6) 10_656 14_665
O2 Nd1 O1 Ge1 11.8(5) 7_665 14_665
O1W Nd1 O1 Ge1 -68.8(6) . 14_665
O1 Nd1 O1 Ge1 -133.80(13) 10_656 14_665
O1 Nd1 O1 Ge1 -3.8(10) 7_665 14_665
O5 Ge1 O2 Ge1 -35.0(13) . 17
O1 Ge1 O2 Ge1 -141.6(12) . 17
C1 Ge1 O2 Ge1 105.6(13) . 17
O5 Ge1 O2 Nd1 92.1(6) . .
O1 Ge1 O2 Nd1 -14.5(7) . .
C1 Ge1 O2 Nd1 -127.3(8) . .
O2W Nd1 O2 Ge1 -70.7(19) 10_656 17
O2W Nd1 O2 Ge1 -110.4(6) . 17
O2W Nd1 O2 Ge1 -150.1(19) 7_665 17
O2 Nd1 O2 Ge1 5.3(11) 10_656 17
O2 Nd1 O2 Ge1 133.98(14) 7_665 17
O1W Nd1 O2 Ge1 69.6(6) . 17
O1 Nd1 O2 Ge1 -11.9(5) 10_656 17
O1 Nd1 O2 Ge1 69.6(6) 7_665 17
O1 Nd1 O2 Ge1 151.1(9) . 17
O2W Nd1 O2 Ge1 150.1(19) 10_656 .
O2W Nd1 O2 Ge1 110.4(6) . .
O2W Nd1 O2 Ge1 70.7(19) 7_665 .
O2 Nd1 O2 Ge1 -133.97(14) 10_656 .
O2 Nd1 O2 Ge1 -5.3(11) 7_665 .
O1W Nd1 O2 Ge1 -69.6(6) . .
O1 Nd1 O2 Ge1 -151.1(9) 10_656 .
O1 Nd1 O2 Ge1 -69.6(6) 7_665 .
O1 Nd1 O2 Ge1 11.9(5) . .
O6 Ge2 O3 Ge2 -22.9(12) . 23_656
O4 Ge2 O3 Ge2 -133.1(11) . 23_656
C4 Ge2 O3 Ge2 111.6(12) . 23_656
O6 Ge2 O3 Nd2 96.1(5) . .
O4 Ge2 O3 Nd2 -14.1(6) . .
C4 Ge2 O3 Nd2 -129.4(8) . .
O4W Nd2 O3 Ge2 146.8(11) . .
O4W Nd2 O3 Ge2 78.6(12) 10_656 .
O4W Nd2 O3 Ge2 112.7(5) 7_665 .
O4 Nd2 O3 Ge2 -146.1(8) 7_665 .
O4 Nd2 O3 Ge2 11.6(5) . .
O4 Nd2 O3 Ge2 -67.3(5) 10_656 .
O3W Nd2 O3 Ge2 -67.3(5) . .
O3 Nd2 O3 Ge2 -133.90(10) 7_665 .
O3 Nd2 O3 Ge2 -0.7(9) 10_656 .
O4W Nd2 O3 Ge2 -78.6(12) . 23_656
O4W Nd2 O3 Ge2 -146.8(11) 10_656 23_656
O4W Nd2 O3 Ge2 -112.7(5) 7_665 23_656
O4 Nd2 O3 Ge2 -11.6(5) 7_665 23_656
O4 Nd2 O3 Ge2 146.1(8) . 23_656
O4 Nd2 O3 Ge2 67.3(5) 10_656 23_656
O3W Nd2 O3 Ge2 67.3(5) . 23_656
O3 Nd2 O3 Ge2 0.7(9) 7_665 23_656
O3 Nd2 O3 Ge2 133.90(10) 10_656 23_656
O6 Ge2 O4 Ge2 34.7(14) . 14_665
O3 Ge2 O4 Ge2 145.6(13) . 14_665
C4 Ge2 O4 Ge2 -102.7(13) . 14_665
O6 Ge2 O4 Nd2 -96.1(6) . .
O3 Ge2 O4 Nd2 14.8(7) . .
C4 Ge2 O4 Nd2 126.5(7) . .
O4W Nd2 O4 Ge2 149.5(15) . 14_665
O4W Nd2 O4 Ge2 108.4(6) 10_656 14_665
O4W Nd2 O4 Ge2 67.3(16) 7_665 14_665
O4 Nd2 O4 Ge2 -134.78(17) 7_665 14_665
O4 Nd2 O4 Ge2 -8.4(11) 10_656 14_665
O3W Nd2 O4 Ge2 -71.6(6) . 14_665
O3 Nd2 O4 Ge2 -155.0(9) . 14_665
O3 Nd2 O4 Ge2 -71.6(6) 7_665 14_665
O3 Nd2 O4 Ge2 11.8(5) 10_656 14_665
O4W Nd2 O4 Ge2 -67.3(16) . .
O4W Nd2 O4 Ge2 -108.4(6) 10_656 .
O4W Nd2 O4 Ge2 -149.5(15) 7_665 .
O4 Nd2 O4 Ge2 8.4(11) 7_665 .
O4 Nd2 O4 Ge2 134.78(17) 10_656 .
O3W Nd2 O4 Ge2 71.6(6) . .
O3 Nd2 O4 Ge2 -11.8(5) . .
O3 Nd2 O4 Ge2 71.6(6) 7_665 .
O3 Nd2 O4 Ge2 155.0(9) 10_656 .
O1 Ge1 O5 Nd3 151.5(7) . .
O2 Ge1 O5 Nd3 58.4(9) . .
C1 Ge1 O5 Nd3 -78.4(10) . .
O1 Ge1 O5 Nd4 -64.5(9) . 7_665
O2 Ge1 O5 Nd4 -157.6(7) . 7_665
C1 Ge1 O5 Nd4 65.6(10) . 7_665
O6 Nd3 O5 Ge1 -122.0(6) 23_656 .
O6 Nd3 O5 Ge1 166.3(8) 7_665 .
O5 Nd3 O5 Ge1 -63.6(7) 17 .
O9' Nd3 O5 Ge1 138.1(8) 7_665 .
O7 Nd3 O5 Ge1 7.7(7) . .
O11 Nd3 O5 Ge1 76.4(7) 17 .
O11 Nd3 O5 Ge1 15.3(10) . .
Nd4 Nd3 O5 Ge1 -84.1(6) . .
Nd4 Nd3 O5 Ge1 149.0(9) 7_665 .
Nd5 Nd3 O5 Ge1 54.6(7) . .
O6 Nd3 O5 Nd4 89.0(5) 23_656 7_665
O6 Nd3 O5 Nd4 17.3(4) 7_665 7_665
O5 Nd3 O5 Nd4 147.4(2) 17 7_665
O9' Nd3 O5 Nd4 -10.9(9) 7_665 7_665
O7 Nd3 O5 Nd4 -141.3(6) . 7_665
O11 Nd3 O5 Nd4 -72.6(5) 17 7_665
O11 Nd3 O5 Nd4 -133.7(6) . 7_665
Nd4 Nd3 O5 Nd4 126.9(3) . 7_665
Nd5 Nd3 O5 Nd4 -94.4(4) . 7_665
O4 Ge2 O6 Nd3 -52.1(8) . 10_656
O3 Ge2 O6 Nd3 -148.7(6) . 10_656
C4 Ge2 O6 Nd3 82.2(9) . 10_656
O4 Ge2 O6 Nd4 153.2(7) . .
O3 Ge2 O6 Nd4 56.7(8) . .
C4 Ge2 O6 Nd4 -72.5(10) . .
O6 Nd4 O6 Ge2 -66.5(7) 23_656 .
O9 Nd4 O6 Ge2 10.4(6) . .
O5 Nd4 O6 Ge2 175.1(8) 10_656 .
O5 Nd4 O6 Ge2 -126.1(6) 17 .
O7' Nd4 O6 Ge2 152.3(8) 17 .
O7' Nd4 O6 Ge2 144.8(7) 10_656 .
O12 Nd4 O6 Ge2 -37.4(11) . .
O12 Nd4 O6 Ge2 97.0(7) 23_656 .
O5W Nd4 O6 Ge2 53.2(9) . .
Nd3 Nd4 O6 Ge2 157.2(9) 10_656 .
Nd3 Nd4 O6 Ge2 -89.6(6) . .
O6 Nd4 O6 Nd3 136.3(3) 23_656 10_656
O9 Nd4 O6 Nd3 -146.8(5) . 10_656
O5 Nd4 O6 Nd3 17.9(4) 10_656 10_656
O5 Nd4 O6 Nd3 76.7(5) 17 10_656
O7' Nd4 O6 Nd3 -4.9(10) 17 10_656
O7' Nd4 O6 Nd3 -12.4(8) 10_656 10_656
O12 Nd4 O6 Nd3 165.3(7) . 10_656
O12 Nd4 O6 Nd3 -60.2(5) 23_656 10_656
O5W Nd4 O6 Nd3 -104.0(6) . 10_656
Nd3 Nd4 O6 Nd3 113.1(3) . 10_656
O10 Nd5 O6W O6W 85.8(3) 36_554 17
O10' Nd5 O6W O6W -101.6(9) 23_656 17
O10' Nd5 O6W O6W -67.6(9) 7_665 17
O11 Nd5 O6W O6W -149.9(7) . 17
O11 Nd5 O6W O6W -54.1(16) 17 17
O8 Nd5 O6W O6W 100(2) . 17
O8 Nd5 O6W O6W 129.0(15) 17 17
N1 Nd5 O6W O6W 167.3(4) . 17
N1 Nd5 O6W O6W 12.9(4) 17 17
Nd3 Nd5 O6W O6W -114.8(11) . 17
O8 C3 O7 C3 -44(3) . 17
C2 C3 O7 C3 110(3) . 17
O8 C3 O7 C3 -27(2) 17 17
O8 C3 O7 Nd3 77(2) . .
C2 C3 O7 Nd3 -130(3) . .
C3 C3 O7 Nd3 121(2) 17 .
O8 C3 O7 Nd3 93.6(16) 17 .
O6 Nd3 O7 C3 -62(2) 23_656 17
O6 Nd3 O7 C3 155.0(15) 7_665 17
O5 Nd3 O7 C3 -176.3(18) . 17
O5 Nd3 O7 C3 -90.3(17) 17 17
O9' Nd3 O7 C3 46.7(17) 7_665 17
O11 Nd3 O7 C3 84.5(18) 17 17
O11 Nd3 O7 C3 8.9(17) . 17
Nd4 Nd3 O7 C3 -67.6(18) . 17
Nd4 Nd3 O7 C3 161.0(17) 7_665 17
Nd5 Nd3 O7 C3 46.7(17) . 17
O6 Nd3 O7 C3 -155.0(15) 23_656 .
O6 Nd3 O7 C3 62(2) 7_665 .
O5 Nd3 O7 C3 90.3(17) . .
O5 Nd3 O7 C3 176.3(18) 17 .
O9' Nd3 O7 C3 -46.7(17) 7_665 .
O11 Nd3 O7 C3 -8.9(17) 17 .
O11 Nd3 O7 C3 -84.5(19) . .
Nd4 Nd3 O7 C3 -161.0(17) . .
Nd4 Nd3 O7 C3 67.6(18) 7_665 .
Nd5 Nd3 O7 C3 -46.7(17) . .
O8' C3' O7' O7' 41(3) . 14_665
C3' C3' O7' O7' 0.000(19) 14_665 14_665
C2' C3' O7' O7' -119(4) . 14_665
O8' C3' O7' C3' 41(3) . 14_665
O7' C3' O7' C3' 0.000(17) 14_665 14_665
C2' C3' O7' C3' -119(4) . 14_665
O8' C3' O7' Nd4 -75(5) . 7_665
O7' C3' O7' Nd4 -117(4) 14_665 7_665
C3' C3' O7' Nd4 -117(4) 14_665 7_665
C2' C3' O7' Nd4 124(4) . 7_665
C2 C3 O8 O8 -117(3) . 17
O7 C3 O8 O8 36(2) . 17
C3 C3 O8 O8 0.000(10) 17 17
C2 C3 O8 C3 -117(3) . 17
O7 C3 O8 C3 36(2) . 17
O8 C3 O8 C3 0.000(9) 17 17
C2 C3 O8 Nd5 149(3) . .
O7 C3 O8 Nd5 -58(3) . .
C3 C3 O8 Nd5 -94(2) 17 .
O8 C3 O8 Nd5 -94(2) 17 .
O10 Nd5 O8 O8 85.9(2) 36_554 17
O10' Nd5 O8 O8 -75.3(14) 23_656 17
O10' Nd5 O8 O8 -125.5(12) 7_665 17
O11 Nd5 O8 O8 -49.9(4) . 17
O11 Nd5 O8 O8 -124.5(4) 17 17
O6W Nd5 O8 O8 131.8(17) 17 17
O6W Nd5 O8 O8 71(2) . 17
N1 Nd5 O8 O8 9.4(3) . 17
N1 Nd5 O8 O8 170.1(3) 17 17
Nd3 Nd5 O8 O8 -86.1(2) . 17
O10 Nd5 O8 C3 -167(3) 36_554 .
O10' Nd5 O8 C3 32(3) 23_656 .
O10' Nd5 O8 C3 -18(3) 7_665 .
O11 Nd5 O8 C3 57(2) . .
O11 Nd5 O8 C3 -17(2) 17 .
O8 Nd5 O8 C3 107(2) 17 .
O6W Nd5 O8 C3 -121(3) 17 .
O6W Nd5 O8 C3 178(3) . .
N1 Nd5 O8 C3 117(3) . .
N1 Nd5 O8 C3 -83(3) 17 .
Nd3 Nd5 O8 C3 21(2) . .
O10 Nd5 O8 C3 117.6(14) 36_554 17
O10' Nd5 O8 C3 -44(2) 23_656 17
O10' Nd5 O8 C3 -93.8(17) 7_665 17
O11 Nd5 O8 C3 -18.2(13) . 17
O11 Nd5 O8 C3 -92.8(14) 17 17
O8 Nd5 O8 C3 31.7(14) 17 17
O6W Nd5 O8 C3 163.5(19) 17 17
O6W Nd5 O8 C3 103(2) . 17
N1 Nd5 O8 C3 41.1(13) . 17
N1 Nd5 O8 C3 -158.1(15) 17 17
Nd3 Nd5 O8 C3 -54.4(12) . 17
O7' C3' O8' C3' -44(4) . 14_665
O7' C3' O8' C3' -33(3) 14_665 14_665
C2' C3' O8' C3' 116(4) . 14_665
O10 C6 O9 C6 -42(3) . 23_656
C5 C6 O9 C6 117(2) . 23_656
C6 C6 O9 Nd4 125(3) 23_656 .
O10 C6 O9 Nd4 83(3) . .
C5 C6 O9 Nd4 -119(3) . .
O6 Nd4 O9 C6 -178(3) . 23_656
O6 Nd4 O9 C6 -99(3) 23_656 23_656
O5 Nd4 O9 C6 160(3) 10_656 23_656
O5 Nd4 O9 C6 -77(3) 17 23_656
O7' Nd4 O9 C6 34(3) 17 23_656
O7' Nd4 O9 C6 49(3) 10_656 23_656
O12 Nd4 O9 C6 -23(3) . 23_656
O12 Nd4 O9 C6 106(3) 23_656 23_656
O5W Nd4 O9 C6 41(3) . 23_656
Nd3 Nd4 O9 C6 163(3) 10_656 23_656
Nd3 Nd4 O9 C6 -81(3) . 23_656
O6 Nd4 O9 C6 99(3) . .
O6 Nd4 O9 C6 178(3) 23_656 .
O5 Nd4 O9 C6 77(3) 10_656 .
O5 Nd4 O9 C6 -160(3) 17 .
O7' Nd4 O9 C6 -49(3) 17 .
O7' Nd4 O9 C6 -34(3) 10_656 .
O12 Nd4 O9 C6 -106(3) . .
O12 Nd4 O9 C6 23(3) 23_656 .
O5W Nd4 O9 C6 -41(3) . .
Nd3 Nd4 O9 C6 81(3) 10_656 .
Nd3 Nd4 O9 C6 -163(3) . .
O10' C6' O9' C6' 59(4) . 14_665
C5' C6' O9' C6' -105(2) . 14_665
O10' C6' O9' Nd3 -64(4) . 10_656
C5' C6' O9' Nd3 132(2) . 10_656
C6' C6' O9' Nd3 -123(3) 14_665 10_656
O9 C6 O10 C6 43(3) . 23_656
C5 C6 O10 C6 -111(3) . 23_656
C6 C6 O10 Nd5 122(3) 23_656 30
O9 C6 O10 Nd5 164.7(13) . 30
C5 C6 O10 Nd5 11(5) . 30
O9' C6' O10' O10' -45(3) . 14_665
C5' C6' O10' O10' 116(3) . 14_665
C6' C6' O10' O10' 0.000(3) 14_665 14_665
O9' C6' O10' Nd5 25(5) . 10_656
C5' C6' O10' Nd5 -174(2) . 10_656
C6' C6' O10' Nd5 70(3) 14_665 10_656
O12 C12 O11 Nd5 176.1(15) . .
C7 C12 O11 Nd5 -7(3) . .
O12 C12 O11 Nd3 -9(3) . .
C7 C12 O11 Nd3 168.5(12) . .
O10 Nd5 O11 C12 51.0(19) 36_554 .
O10' Nd5 O11 C12 -93(2) 23_656 .
O10' Nd5 O11 C12 -121.4(19) 7_665 .
O11 Nd5 O11 C12 172.0(15) 17 .
O8 Nd5 O11 C12 104.3(18) . .
O8 Nd5 O11 C12 86.7(18) 17 .
O6W Nd5 O11 C12 -78(3) 17 .
O6W Nd5 O11 C12 -44(2) . .
N1 Nd5 O11 C12 4.3(16) . .
N1 Nd5 O11 C12 157.9(16) 17 .
Nd3 Nd5 O11 C12 176(2) . .
O10 Nd5 O11 Nd3 -124.7(6) 36_554 .
O10' Nd5 O11 Nd3 91.8(10) 23_656 .
O10' Nd5 O11 Nd3 62.9(8) 7_665 .
O11 Nd5 O11 Nd3 -3.7(8) 17 .
O8 Nd5 O11 Nd3 -71.5(7) . .
O8 Nd5 O11 Nd3 -89.1(8) 17 .
O6W Nd5 O11 Nd3 106(2) 17 .
O6W Nd5 O11 Nd3 140.8(9) . .
N1 Nd5 O11 Nd3 -171.4(9) . .
N1 Nd5 O11 Nd3 -17.8(10) 17 .
O6 Nd3 O11 C12 40.6(15) 23_656 .
O6 Nd3 O11 C12 124.0(14) 7_665 .
O5 Nd3 O11 C12 -104.4(15) . .
O5 Nd3 O11 C12 -30.0(15) 17 .
O9' Nd3 O11 C12 111.8(16) 7_665 .
O7 Nd3 O11 C12 -96.9(16) . .
O11 Nd3 O11 C12 -172.5(13) 17 .
Nd4 Nd3 O11 C12 6.2(15) . .
Nd4 Nd3 O11 C12 -169.8(11) 7_665 .
Nd5 Nd3 O11 C12 -176(2) . .
O6 Nd3 O11 Nd5 -143.2(6) 23_656 .
O6 Nd3 O11 Nd5 -59.8(10) 7_665 .
O5 Nd3 O11 Nd5 71.8(9) . .
O5 Nd3 O11 Nd5 146.2(6) 17 .
O9' Nd3 O11 Nd5 -72.0(6) 7_665 .
O7 Nd3 O11 Nd5 79.2(6) . .
O11 Nd3 O11 Nd5 3.7(8) 17 .
Nd4 Nd3 O11 Nd5 -177.7(6) . .
Nd4 Nd3 O11 Nd5 6.4(13) 7_665 .
O11 C12 O12 Nd4 6(5) . .
C7 C12 O12 Nd4 -171(2) . .
O6 Nd4 O12 C12 -64(4) . .
O6 Nd4 O12 C12 -35(3) 23_656 .
O9 Nd4 O12 C12 -110(3) . .
O5 Nd4 O12 C12 67(3) 10_656 .
O5 Nd4 O12 C12 36(3) 17 .
O7' Nd4 O12 C12 110(3) 17 .
O7' Nd4 O12 C12 115(3) 10_656 .
O12 Nd4 O12 C12 176(3) 23_656 .
O5W Nd4 O12 C12 -174(3) . .
Nd3 Nd4 O12 C12 18(5) 10_656 .
Nd3 Nd4 O12 C12 -1(3) . .
C8 C7 N1 C11 -12(3) . .
C12 C7 N1 C11 172(2) . .
C8 C7 N1 Nd5 175.1(16) . .
C12 C7 N1 Nd5 -2(2) . .
C10 C11 N1 C7 20(5) . .
C10 C11 N1 Nd5 -168(3) . .
O10 Nd5 N1 C7 -143.8(15) 36_554 .
O10' Nd5 N1 C7 65.8(15) 23_656 .
O10' Nd5 N1 C7 67.4(16) 7_665 .
O11 Nd5 N1 C7 -0.9(13) . .
O11 Nd5 N1 C7 -16.3(17) 17 .
O8 Nd5 N1 C7 -75.8(15) . .
O8 Nd5 N1 C7 -72.3(15) 17 .
O6W Nd5 N1 C7 143.4(15) 17 .
O6W Nd5 N1 C7 135.0(17) . .
N1 Nd5 N1 C7 -125.5(15) 17 .
Nd3 Nd5 N1 C7 -5.9(14) . .
O10 Nd5 N1 C11 44(2) 36_554 .
O10' Nd5 N1 C11 -106(3) 23_656 .
O10' Nd5 N1 C11 -105(3) 7_665 .
O11 Nd5 N1 C11 -173(3) . .
O11 Nd5 N1 C11 172(2) 17 .
O8 Nd5 N1 C11 112(3) . .
O8 Nd5 N1 C11 116(3) 17 .
O6W Nd5 N1 C11 -29(3) 17 .
O6W Nd5 N1 C11 -37(3) . .
N1 Nd5 N1 C11 62(3) 17 .
Nd3 Nd5 N1 C11 -178(2) . .
